data_1570387
loop_
_publ_author_name
'Waddell, Peter M.'
'Tian, Lei'
'Scavuzzo, Anthony R.'
'Venigalla, Lalu'
'Scholes, Gregory D.'
'Carrow, Brad P.'

_publ_section_title
;
 Visible light-induced palladium-carbon bond weakening in catalytically
 relevant T-shaped complexes.
;
_journal_issue 48
_journal_name_full 'Chemical science'
_journal_page_first 14217
_journal_page_last 14228
_journal_paper_doi 10.1039/d3sc02588h
_journal_volume 14
_journal_year 2023
_chemical_formula_sum 'C16 H38 Cl P Pd Si'
_chemical_formula_weight 431.37
_chemical_name_common PW9
_space_group_crystal_system monoclinic
_space_group_IT_number 14
_space_group_name_Hall '-P 2ybc'
_space_group_name_H-M_alt 'P 1 21/c 1'
_atom_sites_solution_hydrogens geom
_atom_sites_solution_primary SHELXT
_audit_creation_method SHELXL-2014/7
_audit_update_record
;
2023-05-23 deposited with the CCDC.	2023-10-27 downloaded from the CCDC.
;
_cell_angle_alpha 90
_cell_angle_beta 110.1259(18)
_cell_angle_gamma 90
_cell_formula_units_Z 4
_cell_length_a 10.3300(4)
_cell_length_b 15.1751(6)
_cell_length_c 14.0651(6)
_cell_measurement_reflns_used 9973
_cell_measurement_temperature 100(2)
_cell_measurement_theta_max 44.2647
_cell_measurement_theta_min 2.5221
_cell_volume 2070.20(15)
_computing_cell_refinement 'SAINT V8.34A (Bruker AXS Inc., 2013)'
_computing_data_collection 'Bruker Instrument Service v2014.11.0.1'
_computing_data_reduction 'SAINT V8.34A (Bruker AXS Inc., 2013)'
_computing_molecular_graphics SHELXLE
_computing_structure_refinement 'SHELXL-2014/7 (Sheldrick, 2014)'
_computing_structure_solution 'SHELXL-2014 (Sheldrick, 2014)'
_diffrn_ambient_temperature 100(2)
_diffrn_detector_area_resol_mean 8.3333
_diffrn_measured_fraction_theta_full 1.000
_diffrn_measured_fraction_theta_max 1.000
_diffrn_measurement_device_type 'Bruker Apex II CCD'
_diffrn_radiation_type MoK\a
_diffrn_radiation_wavelength 0.71073
_diffrn_reflns_av_R_equivalents 0.0383
_diffrn_reflns_av_unetI/netI 0.0284
_diffrn_reflns_Laue_measured_fraction_full 1.000
_diffrn_reflns_Laue_measured_fraction_max 1.000
_diffrn_reflns_limit_h_max 20
_diffrn_reflns_limit_h_min -20
_diffrn_reflns_limit_k_max 30
_diffrn_reflns_limit_k_min -30
_diffrn_reflns_limit_l_max 28
_diffrn_reflns_limit_l_min -28
_diffrn_reflns_number 83283
_diffrn_reflns_point_group_measured_fraction_full 1.000
_diffrn_reflns_point_group_measured_fraction_max 1.000
_diffrn_reflns_theta_full 25.242
_diffrn_reflns_theta_max 45.294
_diffrn_reflns_theta_min 2.044
_diffrn_source 'fine focus tube'
_exptl_absorpt_coefficient_mu 1.153
_exptl_absorpt_correction_T_max 0.7494
_exptl_absorpt_correction_T_min 0.6745
_exptl_absorpt_correction_type multi-scan
_exptl_absorpt_process_details 'SADABS V2014/2 (Bruker AXS Inc.)'
_exptl_crystal_colour 'translucent intense orange'
_exptl_crystal_density_diffrn 1.384
_exptl_crystal_density_method 'not measured'
_exptl_crystal_description disc
_exptl_crystal_F_000 904
_exptl_crystal_size_max 0.636
_exptl_crystal_size_mid 0.357
_exptl_crystal_size_min 0.232
_refine_diff_density_max 1.060
_refine_diff_density_min -0.705
_refine_diff_density_rms 0.086
_refine_ls_extinction_method none
_refine_ls_goodness_of_fit_ref 1.000
_refine_ls_hydrogen_treatment constr
_refine_ls_matrix_type full
_refine_ls_number_parameters 193
_refine_ls_number_reflns 17347
_refine_ls_number_restraints 0
_refine_ls_restrained_S_all 1.000
_refine_ls_R_factor_all 0.0359
_refine_ls_R_factor_gt 0.0233
_refine_ls_shift/su_max 0.007
_refine_ls_shift/su_mean 0.000
_refine_ls_structure_factor_coef Fsqd
_refine_ls_weighting_details 'w=1/[\s^2^(Fo^2^)+(0.0235P)^2^+0.2145P] where P=(Fo^2^+2Fc^2^)/3'
_refine_ls_weighting_scheme calc
_refine_ls_wR_factor_gt 0.0497
_refine_ls_wR_factor_ref 0.0535
_reflns_Friedel_coverage 0.000
_reflns_number_gt 14125
_reflns_number_total 17347
_reflns_threshold_expression 'I > 2\s(I)'
_cod_data_source_file d3sc02588h2.cif
_cod_data_source_block mo_PDJPW9_0m
_cod_depositor_comments 'Adding full bibliography for 1570385--1570390.cif.'
_cod_original_sg_symbol_H-M 'P 21/c'
_cod_database_code 1570387
_shelx_shelxl_version_number 2014/7
_shelx_space_group_comment
; 
The symmetry employed for this shelxl refinement is uniquely defined 
by the following loop, which should always be used as a source of 
symmetry information in preference to the above space-group names. 
They are only intended as comments. 
;

loop_
_space_group_symop_operation_xyz
'x, y, z'
'-x, y+1/2, -z+1/2'
'-x, -y, -z'
'x, -y-1/2, z-1/2'

loop_
_atom_site_label
_atom_site_type_symbol
_atom_site_fract_x
_atom_site_fract_y
_atom_site_fract_z
_atom_site_U_iso_or_equiv
_atom_site_adp_type
_atom_site_occupancy
_atom_site_site_symmetry_order
_atom_site_calc_flag
_atom_site_refinement_flags_posn
_atom_site_refinement_flags_adp
_atom_site_refinement_flags_occupancy
_atom_site_disorder_assembly
_atom_site_disorder_group
Pd1 Pd 0.58586(2) 0.57853(2) 0.23494(2) 0.01105(1) Uani 1 1 d . . . . .
Cl2 Cl 0.78508(2) 0.51833(2) 0.21631(2) 0.02154(4) Uani 1 1 d . . . . .
C3 C 0.67580(7) 0.59147(5) 0.38697(5) 0.01474(10) Uani 1 1 d . . . . .
H3A H 0.6050 0.6087 0.4163 0.018 Uiso 1 1 calc R U . . .
H3B H 0.7145 0.5339 0.4165 0.018 Uiso 1 1 calc R U . . .
Si4 Si 0.81777(2) 0.67665(2) 0.42201(2) 0.01314(3) Uani 1 1 d . . . . .
C5 C 0.81979(10) 0.74840(6) 0.31432(7) 0.02200(14) Uani 1 1 d . . . . .
H5A H 0.8401 0.7124 0.2633 0.033 Uiso 1 1 calc R U . . .
H5B H 0.8908 0.7939 0.3394 0.033 Uiso 1 1 calc R U . . .
H5C H 0.7295 0.7765 0.2838 0.033 Uiso 1 1 calc R U . . .
C6 C 0.98824(9) 0.61974(6) 0.47209(7) 0.02237(14) Uani 1 1 d . . . . .
H6A H 0.9950 0.5761 0.4227 0.034 Uiso 1 1 calc R U . . .
H6B H 0.9968 0.5901 0.5359 0.034 Uiso 1 1 calc R U . . .
H6C H 1.0624 0.6632 0.4840 0.034 Uiso 1 1 calc R U . . .
C7 C 0.79455(9) 0.74624(6) 0.52549(6) 0.02105(13) Uani 1 1 d . . . . .
H7A H 0.8655 0.7922 0.5449 0.032 Uiso 1 1 calc R U . . .
H7B H 0.8029 0.7091 0.5843 0.032 Uiso 1 1 calc R U . . .
H7C H 0.7031 0.7737 0.5012 0.032 Uiso 1 1 calc R U . . .
P8 P 0.36785(2) 0.61321(2) 0.22056(2) 0.01018(3) Uani 1 1 d . . . . .
C9 C 0.28970(7) 0.55000(5) 0.30408(6) 0.01563(11) Uani 1 1 d . . . . .
C10 C 0.36402(9) 0.46027(5) 0.33014(7) 0.02043(13) Uani 1 1 d . . . . .
H10A H 0.3499 0.4270 0.2677 0.031 Uiso 1 1 calc R U . . .
H10B H 0.3264 0.4269 0.3743 0.031 Uiso 1 1 calc R U . . .
H10C H 0.4629 0.4700 0.3650 0.031 Uiso 1 1 calc R U . . .
C11 C 0.31422(9) 0.59686(6) 0.40596(6) 0.02120(14) Uani 1 1 d . . . . .
H11A H 0.2663 0.6537 0.3939 0.032 Uiso 1 1 calc R U . . .
H11B H 0.4133 0.6065 0.4400 0.032 Uiso 1 1 calc R U . . .
H11C H 0.2787 0.5602 0.4488 0.032 Uiso 1 1 calc R U . . .
C12 C 0.13365(8) 0.53498(7) 0.25431(7) 0.02327(15) Uani 1 1 d . . . . .
H12A H 0.0864 0.5920 0.2392 0.035 Uiso 1 1 calc R U . . .
H12B H 0.0996 0.5017 0.3006 0.035 Uiso 1 1 calc R U . . .
H12C H 0.1154 0.5016 0.1914 0.035 Uiso 1 1 calc R U . . .
C13 C 0.33076(7) 0.73513(5) 0.22567(6) 0.01494(10) Uani 1 1 d . . . . .
C14 C 0.43086(9) 0.77294(5) 0.32538(6) 0.02022(13) Uani 1 1 d . . . . .
H14A H 0.5260 0.7624 0.3289 0.030 Uiso 1 1 calc R U . . .
H14B H 0.4150 0.7441 0.3827 0.030 Uiso 1 1 calc R U . . .
H14C H 0.4153 0.8365 0.3280 0.030 Uiso 1 1 calc R U . . .
C15 C 0.18158(9) 0.75755(6) 0.21683(7) 0.02208(14) Uani 1 1 d . . . . .
H15A H 0.1709 0.8217 0.2182 0.033 Uiso 1 1 calc R U . . .
H15B H 0.1612 0.7311 0.2737 0.033 Uiso 1 1 calc R U . . .
H15C H 0.1177 0.7341 0.1530 0.033 Uiso 1 1 calc R U . . .
C16 C 0.36474(9) 0.78475(5) 0.14165(7) 0.02031(13) Uani 1 1 d . . . . .
H16A H 0.3004 0.7666 0.0754 0.030 Uiso 1 1 calc R U . . .
H16B H 0.4593 0.7709 0.1459 0.030 Uiso 1 1 calc R U . . .
H16C H 0.3562 0.8483 0.1502 0.030 Uiso 1 1 calc R U . . .
C17 C 0.29183(7) 0.57180(4) 0.08466(5) 0.01346(10) Uani 1 1 d . . . . .
C18 C 0.28637(9) 0.47024(5) 0.08047(6) 0.01908(12) Uani 1 1 d . . . . .
H18A H 0.2614 0.4508 0.0100 0.029 Uiso 1 1 calc R U . . .
H18B H 0.2173 0.4491 0.1085 0.029 Uiso 1 1 calc R U . . .
H18C H 0.3769 0.4463 0.1203 0.029 Uiso 1 1 calc R U . . .
C19 C 0.39831(9) 0.59711(6) 0.03425(6) 0.01849(12) Uani 1 1 d . . . . .
H19A H 0.3662 0.5761 -0.0359 0.028 Uiso 1 1 calc R U . . .
H19B H 0.4874 0.5699 0.0717 0.028 Uiso 1 1 calc R U . . .
H19C H 0.4087 0.6613 0.0351 0.028 Uiso 1 1 calc R U . . .
C20 C 0.14878(8) 0.60692(6) 0.02053(6) 0.02026(13) Uani 1 1 d . . . . .
H20A H 0.1218 0.5820 -0.0478 0.030 Uiso 1 1 calc R U . . .
H20B H 0.1521 0.6713 0.0167 0.030 Uiso 1 1 calc R U . . .
H20C H 0.0813 0.5898 0.0519 0.030 Uiso 1 1 calc R U . . .

loop_
_atom_site_aniso_label
_atom_site_aniso_U_11
_atom_site_aniso_U_22
_atom_site_aniso_U_33
_atom_site_aniso_U_23
_atom_site_aniso_U_13
_atom_site_aniso_U_12
Pd1 0.00964(2) 0.01284(2) 0.01071(2) -0.00176(1) 0.00354(1) -0.00049(1)
Cl2 0.01226(6) 0.02995(9) 0.02226(8) -0.01008(7) 0.00576(6) 0.00162(6)
C3 0.0134(2) 0.0177(3) 0.0118(2) 0.00068(19) 0.0027(2) -0.00281(19)
Si4 0.01251(8) 0.01342(7) 0.01240(7) -0.00120(6) 0.00287(6) -0.00112(6)
C5 0.0266(4) 0.0193(3) 0.0205(3) 0.0021(3) 0.0086(3) -0.0043(3)
C6 0.0147(3) 0.0215(3) 0.0272(4) -0.0048(3) 0.0025(3) 0.0009(2)
C7 0.0233(3) 0.0211(3) 0.0178(3) -0.0058(2) 0.0058(3) -0.0003(3)
P8 0.00973(6) 0.01122(6) 0.00938(6) -0.00029(5) 0.00302(5) -0.00014(5)
C9 0.0132(2) 0.0201(3) 0.0146(3) 0.0020(2) 0.0061(2) -0.0015(2)
C10 0.0224(3) 0.0174(3) 0.0207(3) 0.0054(2) 0.0065(3) -0.0027(2)
C11 0.0197(3) 0.0318(4) 0.0148(3) 0.0007(3) 0.0094(3) 0.0000(3)
C12 0.0138(3) 0.0327(4) 0.0242(4) 0.0009(3) 0.0077(3) -0.0052(3)
C13 0.0145(3) 0.0125(2) 0.0160(3) -0.0014(2) 0.0029(2) 0.00178(19)
C14 0.0205(3) 0.0175(3) 0.0194(3) -0.0069(2) 0.0028(3) 0.0008(2)
C15 0.0165(3) 0.0214(3) 0.0261(4) -0.0024(3) 0.0045(3) 0.0064(2)
C16 0.0232(3) 0.0138(3) 0.0215(3) 0.0024(2) 0.0047(3) -0.0009(2)
C17 0.0141(2) 0.0140(2) 0.0105(2) -0.00148(18) 0.00206(18) -0.00084(19)
C18 0.0224(3) 0.0142(3) 0.0185(3) -0.0034(2) 0.0043(3) -0.0017(2)
C19 0.0216(3) 0.0221(3) 0.0127(3) -0.0024(2) 0.0071(2) -0.0024(2)
C20 0.0169(3) 0.0215(3) 0.0164(3) -0.0013(2) -0.0019(2) 0.0012(2)

loop_
_atom_type_symbol
_atom_type_description
_atom_type_scat_dispersion_real
_atom_type_scat_dispersion_imag
_atom_type_scat_source
C C 0.0033 0.0016 'International Tables Vol C Tables 4.2.6.8 and 6.1.1.4'
H H 0.0000 0.0000 'International Tables Vol C Tables 4.2.6.8 and 6.1.1.4'
Si Si 0.0817 0.0704 'International Tables Vol C Tables 4.2.6.8 and 6.1.1.4'
P P 0.1023 0.0942 'International Tables Vol C Tables 4.2.6.8 and 6.1.1.4'
Cl Cl 0.1484 0.1585 'International Tables Vol C Tables 4.2.6.8 and 6.1.1.4'
Pd Pd -0.9988 1.0072 'International Tables Vol C Tables 4.2.6.8 and 6.1.1.4'

loop_
_geom_angle_atom_site_label_1
_geom_angle_atom_site_label_2
_geom_angle_atom_site_label_3
_geom_angle
_geom_angle_site_symmetry_1
_geom_angle_site_symmetry_3
_geom_angle_publ_flag
C3 Pd1 P8 98.82(2) . . ?
C3 Pd1 Cl2 93.11(2) . . ?
P8 Pd1 Cl2 165.600(7) . . ?
Si4 C3 Pd1 112.00(3) . . ?
Si4 C3 H3A 109.2 . . ?
Pd1 C3 H3A 109.2 . . ?
Si4 C3 H3B 109.2 . . ?
Pd1 C3 H3B 109.2 . . ?
H3A C3 H3B 107.9 . . ?
C6 Si4 C5 107.61(4) . . ?
C6 Si4 C7 108.83(4) . . ?
C5 Si4 C7 109.86(4) . . ?
C6 Si4 C3 109.19(4) . . ?
C5 Si4 C3 114.26(4) . . ?
C7 Si4 C3 106.98(4) . . ?
Si4 C5 H5A 109.5 . . ?
Si4 C5 H5B 109.5 . . ?
H5A C5 H5B 109.5 . . ?
Si4 C5 H5C 109.5 . . ?
H5A C5 H5C 109.5 . . ?
H5B C5 H5C 109.5 . . ?
Si4 C6 H6A 109.5 . . ?
Si4 C6 H6B 109.5 . . ?
H6A C6 H6B 109.5 . . ?
Si4 C6 H6C 109.5 . . ?
H6A C6 H6C 109.5 . . ?
H6B C6 H6C 109.5 . . ?
Si4 C7 H7A 109.5 . . ?
Si4 C7 H7B 109.5 . . ?
H7A C7 H7B 109.5 . . ?
Si4 C7 H7C 109.5 . . ?
H7A C7 H7C 109.5 . . ?
H7B C7 H7C 109.5 . . ?
C13 P8 C9 109.58(3) . . ?
C13 P8 C17 109.94(3) . . ?
C9 P8 C17 109.75(3) . . ?
C13 P8 Pd1 115.68(2) . . ?
C9 P8 Pd1 116.82(2) . . ?
C17 P8 Pd1 93.85(2) . . ?
C12 C9 C11 107.64(6) . . ?
C12 C9 C10 109.58(7) . . ?
C11 C9 C10 106.08(7) . . ?
C12 C9 P8 113.30(5) . . ?
C11 C9 P8 111.94(5) . . ?
C10 C9 P8 108.05(5) . . ?
C9 C10 H10A 109.5 . . ?
C9 C10 H10B 109.5 . . ?
H10A C10 H10B 109.5 . . ?
C9 C10 H10C 109.5 . . ?
H10A C10 H10C 109.5 . . ?
H10B C10 H10C 109.5 . . ?
C9 C11 H11A 109.5 . . ?
C9 C11 H11B 109.5 . . ?
H11A C11 H11B 109.5 . . ?
C9 C11 H11C 109.5 . . ?
H11A C11 H11C 109.5 . . ?
H11B C11 H11C 109.5 . . ?
C9 C12 H12A 109.5 . . ?
C9 C12 H12B 109.5 . . ?
H12A C12 H12B 109.5 . . ?
C9 C12 H12C 109.5 . . ?
H12A C12 H12C 109.5 . . ?
H12B C12 H12C 109.5 . . ?
C14 C13 C16 104.94(6) . . ?
C14 C13 C15 109.33(6) . . ?
C16 C13 C15 108.41(7) . . ?
C14 C13 P8 108.50(5) . . ?
C16 C13 P8 110.22(5) . . ?
C15 C13 P8 114.96(5) . . ?
C13 C14 H14A 109.5 . . ?
C13 C14 H14B 109.5 . . ?
H14A C14 H14B 109.5 . . ?
C13 C14 H14C 109.5 . . ?
H14A C14 H14C 109.5 . . ?
H14B C14 H14C 109.5 . . ?
C13 C15 H15A 109.5 . . ?
C13 C15 H15B 109.5 . . ?
H15A C15 H15B 109.5 . . ?
C13 C15 H15C 109.5 . . ?
H15A C15 H15C 109.5 . . ?
H15B C15 H15C 109.5 . . ?
C13 C16 H16A 109.5 . . ?
C13 C16 H16B 109.5 . . ?
H16A C16 H16B 109.5 . . ?
C13 C16 H16C 109.5 . . ?
H16A C16 H16C 109.5 . . ?
H16B C16 H16C 109.5 . . ?
C20 C17 C18 107.99(6) . . ?
C20 C17 C19 109.65(6) . . ?
C18 C17 C19 104.65(6) . . ?
C20 C17 P8 117.08(5) . . ?
C18 C17 P8 111.39(5) . . ?
C19 C17 P8 105.37(5) . . ?
C17 C18 H18A 109.5 . . ?
C17 C18 H18B 109.5 . . ?
H18A C18 H18B 109.5 . . ?
C17 C18 H18C 109.5 . . ?
H18A C18 H18C 109.5 . . ?
H18B C18 H18C 109.5 . . ?
C17 C19 H19A 109.5 . . ?
C17 C19 H19B 109.5 . . ?
H19A C19 H19B 109.5 . . ?
C17 C19 H19C 109.5 . . ?
H19A C19 H19C 109.5 . . ?
H19B C19 H19C 109.5 . . ?
C17 C20 H20A 109.5 . . ?
C17 C20 H20B 109.5 . . ?
H20A C20 H20B 109.5 . . ?
C17 C20 H20C 109.5 . . ?
H20A C20 H20C 109.5 . . ?
H20B C20 H20C 109.5 . . ?

loop_
_geom_bond_atom_site_label_1
_geom_bond_atom_site_label_2
_geom_bond_distance
_geom_bond_site_symmetry_2
_geom_bond_publ_flag
Pd1 C3 2.0266(7) . ?
Pd1 P8 2.25301(19) . ?
Pd1 Cl2 2.3473(2) . ?
C3 Si4 1.8887(7) . ?
C3 H3A 0.9900 . ?
C3 H3B 0.9900 . ?
Si4 C6 1.8680(9) . ?
Si4 C5 1.8714(9) . ?
Si4 C7 1.8792(8) . ?
C5 H5A 0.9800 . ?
C5 H5B 0.9800 . ?
C5 H5C 0.9800 . ?
C6 H6A 0.9800 . ?
C6 H6B 0.9800 . ?
C6 H6C 0.9800 . ?
C7 H7A 0.9800 . ?
C7 H7B 0.9800 . ?
C7 H7C 0.9800 . ?
P8 C13 1.8958(7) . ?
P8 C9 1.8985(7) . ?
P8 C17 1.9059(7) . ?
C9 C12 1.5375(11) . ?
C9 C11 1.5405(11) . ?
C9 C10 1.5440(11) . ?
C10 H10A 0.9800 . ?
C10 H10B 0.9800 . ?
C10 H10C 0.9800 . ?
C11 H11A 0.9800 . ?
C11 H11B 0.9800 . ?
C11 H11C 0.9800 . ?
C12 H12A 0.9800 . ?
C12 H12B 0.9800 . ?
C12 H12C 0.9800 . ?
C13 C14 1.5386(11) . ?
C13 C16 1.5403(11) . ?
C13 C15 1.5407(11) . ?
C14 H14A 0.9800 . ?
C14 H14B 0.9800 . ?
C14 H14C 0.9800 . ?
C15 H15A 0.9800 . ?
C15 H15B 0.9800 . ?
C15 H15C 0.9800 . ?
C16 H16A 0.9800 . ?
C16 H16B 0.9800 . ?
C16 H16C 0.9800 . ?
C17 C20 1.5375(11) . ?
C17 C18 1.5425(10) . ?
C17 C19 1.5481(10) . ?
C18 H18A 0.9800 . ?
C18 H18B 0.9800 . ?
C18 H18C 0.9800 . ?
C19 H19A 0.9800 . ?
C19 H19B 0.9800 . ?
C19 H19C 0.9800 . ?
C20 H20A 0.9800 . ?
C20 H20B 0.9800 . ?
C20 H20C 0.9800 . ?

loop_
_geom_torsion_atom_site_label_1
_geom_torsion_atom_site_label_2
_geom_torsion_atom_site_label_3
_geom_torsion_atom_site_label_4
_geom_torsion
_geom_torsion_site_symmetry_1
_geom_torsion_site_symmetry_2
_geom_torsion_site_symmetry_3
_geom_torsion_site_symmetry_4
_geom_torsion_publ_flag
Pd1 C3 Si4 C6 -107.30(5) . . . . ?
Pd1 C3 Si4 C5 13.25(5) . . . . ?
Pd1 C3 Si4 C7 135.08(4) . . . . ?
C13 P8 C9 C12 79.04(7) . . . . ?
C17 P8 C9 C12 -41.76(7) . . . . ?
Pd1 P8 C9 C12 -146.92(5) . . . . ?
C13 P8 C9 C11 -42.90(6) . . . . ?
C17 P8 C9 C11 -163.71(5) . . . . ?
Pd1 P8 C9 C11 91.14(6) . . . . ?
C13 P8 C9 C10 -159.35(5) . . . . ?
C17 P8 C9 C10 79.84(6) . . . . ?
Pd1 P8 C9 C10 -25.31(6) . . . . ?
C9 P8 C13 C14 77.96(6) . . . . ?
C17 P8 C13 C14 -161.35(5) . . . . ?
Pd1 P8 C13 C14 -56.65(6) . . . . ?
C9 P8 C13 C16 -167.65(5) . . . . ?
C17 P8 C13 C16 -46.96(6) . . . . ?
Pd1 P8 C13 C16 57.74(6) . . . . ?
C9 P8 C13 C15 -44.78(7) . . . . ?
C17 P8 C13 C15 75.91(6) . . . . ?
Pd1 P8 C13 C15 -179.39(5) . . . . ?
